data_7238949
loop_
_publ_author_name
'Mahanta, Sanjeev P.'
'Panda, Pradeepta K.'

_publ_section_title
;
 Condensation of cyclohexanediones with pyrrole under acidic conditions:
 unusual products and interesting structural features
;
_journal_issue 18
_journal_name_full 'RSC Adv.'
_journal_page_first 6614
_journal_paper_doi 10.1039/C3RA40208H
_journal_volume 3
_journal_year 2013
_chemical_formula_sum 'C22 H24 N4'
_chemical_formula_weight 344.45
_space_group_IT_number 14
_space_group_name_Hall '-P 2yn'
_space_group_name_H-M_alt 'P 1 21/n 1'
_symmetry_cell_setting monoclinic
_symmetry_space_group_name_H-M 'P 1 21/n 1'
_atom_sites_solution_hydrogens geom
_atom_sites_solution_primary direct
_atom_sites_solution_secondary difmap
_audit_creation_method SHELXL-97
_cell_angle_alpha 90.00
_cell_angle_beta 108.015(6)
_cell_angle_gamma 90.00
_cell_formula_units_Z 4
_cell_length_a 8.531(3)
_cell_length_b 18.801(7)
_cell_length_c 11.864(5)
_cell_measurement_reflns_used 418
_cell_measurement_temperature 298(2)
_cell_volume 1809.6(12)
_computing_cell_refinement 'Bruker SMART'
_computing_data_collection 'Bruker SMART'
_computing_data_reduction 'Bruker SAINT'
_computing_molecular_graphics 'Bruker SHELXTL'
_computing_publication_material 'Bruker SHELXTL'
_computing_structure_refinement 'SHELXL-97 (Sheldrick, 1997)'
_computing_structure_solution 'SHELXS-97 (Sheldrick, 1990)'
_diffrn_ambient_temperature 298(2)
_diffrn_measured_fraction_theta_full 0.998
_diffrn_measured_fraction_theta_max 0.998
_diffrn_measurement_device_type 'CCD area detector'
_diffrn_measurement_method 'phi and omega scans'
_diffrn_radiation_monochromator graphite
_diffrn_radiation_source 'fine-focus sealed tube'
_diffrn_radiation_type MoK\a
_diffrn_radiation_wavelength 0.71073
_diffrn_reflns_av_R_equivalents 0.3971
_diffrn_reflns_av_sigmaI/netI 0.3231
_diffrn_reflns_limit_h_max 10
_diffrn_reflns_limit_h_min -10
_diffrn_reflns_limit_k_max 23
_diffrn_reflns_limit_k_min -23
_diffrn_reflns_limit_l_max 14
_diffrn_reflns_limit_l_min -14
_diffrn_reflns_number 18206
_diffrn_reflns_theta_full 26.01
_diffrn_reflns_theta_max 26.01
_diffrn_reflns_theta_min 2.11
_exptl_absorpt_coefficient_mu 0.077
_exptl_absorpt_correction_T_max 0.9916
_exptl_absorpt_correction_T_min 0.9894
_exptl_absorpt_correction_type multi-scan
_exptl_absorpt_process_details 'Bruker AXS SADABS program'
_exptl_crystal_colour colorless
_exptl_crystal_density_diffrn 1.264
_exptl_crystal_density_method 'not measured'
_exptl_crystal_description block
_exptl_crystal_F_000 736
_exptl_crystal_size_max 0.14
_exptl_crystal_size_mid 0.12
_exptl_crystal_size_min 0.11
_refine_diff_density_max 0.220
_refine_diff_density_min -0.298
_refine_diff_density_rms 0.058
_refine_ls_extinction_method none
_refine_ls_goodness_of_fit_ref 0.856
_refine_ls_hydrogen_treatment mixed
_refine_ls_matrix_type full
_refine_ls_number_parameters 251
_refine_ls_number_reflns 3561
_refine_ls_number_restraints 0
_refine_ls_restrained_S_all 0.856
_refine_ls_R_factor_all 0.3165
_refine_ls_R_factor_gt 0.0777
_refine_ls_shift/su_max 0.001
_refine_ls_shift/su_mean 0.000
_refine_ls_structure_factor_coef Fsqd
_refine_ls_weighting_details 'calc w=1/[\s^2^(Fo^2^)+(0.0883P)^2^+0.0000P] where P=(Fo^2^+2Fc^2^)/3'
_refine_ls_weighting_scheme calc
_refine_ls_wR_factor_gt 0.1658
_refine_ls_wR_factor_ref 0.2637
_reflns_number_gt 886
_reflns_number_total 3561
_reflns_threshold_expression >2sigma(I)
_cod_data_source_file c3ra40208h.txt
_cod_data_source_block san-s
_cod_depositor_comments
;
The following automatic conversions were performed:

data item '_symmetry_cell_setting' value 'Monoclinic' was changed to
'monoclinic' in accordance with the
/home/saulius/struct/COD-crude-data/automatic-downloads/DataCite-retrospective/RSC/depositions/lib/dictionaries/cif_core.dic
dictionary named 'cif_core.dic' version 2.4.2 last updated on
2011-04-26.

Automatic conversion script
Id: cif_fix_values 6909 2019-04-08 15:41:33Z antanas 
;
_cod_original_sg_symbol_H-M 'P2(1)/n '
_cod_database_code 7238949

loop_
_symmetry_equiv_pos_as_xyz
'x, y, z'
'-x+1/2, y+1/2, -z+1/2'
'-x, -y, -z'
'x-1/2, -y-1/2, z-1/2'

loop_
_atom_site_label
_atom_site_type_symbol
_atom_site_fract_x
_atom_site_fract_y
_atom_site_fract_z
_atom_site_U_iso_or_equiv
_atom_site_adp_type
_atom_site_occupancy
_atom_site_symmetry_multiplicity
_atom_site_calc_flag
_atom_site_refinement_flags
N4 N 0.5826(7) 0.1456(3) 0.4478(6) 0.0610(18) Uani 1 1 d .
C36 C 0.4434(8) 0.1253(3) 0.4734(6) 0.0459(17) Uani 1 1 d .
N1 N -0.0231(6) 0.1840(3) 0.0783(5) 0.0526(16) Uani 1 1 d .
C37 C 0.3406(7) 0.0788(4) 0.2701(5) 0.0460(17) Uani 1 1 d .
C28 C -0.0165(7) 0.1424(3) 0.2797(5) 0.0455(17) Uani 1 1 d .
C31 C 0.2214(7) 0.0371(3) 0.4286(5) 0.0499(18) Uani 1 1 d .
H31A H 0.2958 -0.0030 0.4388 0.060 Uiso 1 1 calc R
H31B H 0.2153 0.0502 0.5062 0.060 Uiso 1 1 calc R
C22 C 0.1638(7) 0.1613(3) 0.3487(5) 0.0483(17) Uani 1 1 d .
H22A H 0.1649 0.1831 0.4231 0.058 Uiso 1 1 calc R
H22B H 0.2008 0.1970 0.3037 0.058 Uiso 1 1 calc R
N3 N 0.4192(8) 0.0158(4) 0.2677(6) 0.0618(18) Uani 1 1 d .
C32 C 0.2920(7) 0.0998(3) 0.3772(5) 0.0457(17) Uani 1 1 d .
N2 N -0.2831(8) 0.2075(4) 0.2252(6) 0.070(2) Uani 1 1 d .
C23 C -0.0648(8) 0.1631(4) -0.0370(6) 0.064(2) Uani 1 1 d .
H23 H -0.0580 0.1906 -0.1004 0.077 Uiso 1 1 calc R
C29 C -0.0697(7) 0.0761(3) 0.3348(6) 0.0584(19) Uani 1 1 d .
H29A H -0.0807 0.0888 0.4113 0.070 Uiso 1 1 calc R
H29B H -0.1770 0.0607 0.2843 0.070 Uiso 1 1 calc R
C38 C 0.3455(7) 0.1147(4) 0.1723(6) 0.0562(19) Uani 1 1 d .
H38 H 0.3017 0.1597 0.1502 0.067 Uiso 1 1 calc R
C27 C -0.1223(8) 0.2049(4) 0.2876(6) 0.0535(19) Uani 1 1 d .
C26 C -0.0467(7) 0.1299(4) 0.1483(6) 0.0460(17) Uani 1 1 d .
C39 C 0.4279(9) 0.0728(5) 0.1086(6) 0.068(2) Uani 1 1 d .
H39 H 0.4466 0.0847 0.0378 0.082 Uiso 1 1 calc R
C25 C -0.1074(8) 0.0747(4) 0.0739(6) 0.063(2) Uani 1 1 d .
H25 H -0.1372 0.0306 0.0964 0.075 Uiso 1 1 calc R
C33 C 0.7025(9) 0.1651(4) 0.5475(7) 0.067(2) Uani 1 1 d .
H33 H 0.8077 0.1807 0.5519 0.081 Uiso 1 1 calc R
C34 C 0.6432(9) 0.1580(4) 0.6378(6) 0.060(2) Uani 1 1 d .
H34 H 0.7000 0.1675 0.7168 0.072 Uiso 1 1 calc R
C35 C 0.4780(9) 0.1335(3) 0.5930(6) 0.0579(19) Uani 1 1 d .
H35 H 0.4068 0.1246 0.6370 0.069 Uiso 1 1 calc R
C30 C 0.0515(8) 0.0147(3) 0.3511(6) 0.0565(19) Uani 1 1 d .
H30A H 0.0134 -0.0252 0.3873 0.068 Uiso 1 1 calc R
H30B H 0.0574 -0.0005 0.2743 0.068 Uiso 1 1 calc R
C40 C 0.4731(10) 0.0130(5) 0.1708(7) 0.074(2) Uani 1 1 d .
H40 H 0.5316 -0.0243 0.1514 0.089 Uiso 1 1 calc R
C24 C -0.1183(9) 0.0947(4) -0.0428(7) 0.070(2) Uani 1 1 d .
H24 H -0.1548 0.0666 -0.1104 0.084 Uiso 1 1 calc R
C5 C -0.3544(10) 0.2700(5) 0.2433(8) 0.080(3) Uani 1 1 d .
H5 H -0.4632 0.2839 0.2074 0.096 Uiso 1 1 calc R
C7 C -0.0924(9) 0.2672(4) 0.3514(6) 0.066(2) Uani 1 1 d .
H7 H 0.0081 0.2806 0.4050 0.079 Uiso 1 1 calc R
C6 C -0.2377(10) 0.3072(4) 0.3226(7) 0.079(2) Uani 1 1 d .
H6 H -0.2507 0.3517 0.3530 0.094 Uiso 1 1 calc R
H1 H 0.024(6) 0.227(3) 0.108(5) 0.045(19) Uiso 1 1 d .
H4 H 0.590(7) 0.144(3) 0.378(5) 0.05(2) Uiso 1 1 d .
H2 H -0.322(7) 0.179(3) 0.171(5) 0.04(2) Uiso 1 1 d .
H3 H 0.433(8) -0.019(3) 0.318(6) 0.06(2) Uiso 1 1 d .

loop_
_atom_site_aniso_label
_atom_site_aniso_U_11
_atom_site_aniso_U_22
_atom_site_aniso_U_33
_atom_site_aniso_U_23
_atom_site_aniso_U_13
_atom_site_aniso_U_12
N4 0.052(4) 0.070(5) 0.053(5) -0.008(4) 0.005(4) 0.002(3)
C36 0.040(4) 0.041(4) 0.052(5) 0.004(4) 0.008(4) 0.005(3)
N1 0.051(4) 0.047(4) 0.054(4) -0.009(4) 0.009(3) -0.004(3)
C37 0.043(4) 0.049(5) 0.043(4) 0.001(4) 0.009(3) -0.002(3)
C28 0.041(4) 0.046(4) 0.049(4) -0.002(3) 0.014(3) 0.002(3)
C31 0.043(4) 0.050(4) 0.056(4) 0.011(4) 0.014(4) 0.007(3)
C22 0.055(4) 0.044(4) 0.047(4) -0.005(3) 0.017(3) -0.003(3)
N3 0.075(4) 0.046(4) 0.064(5) 0.005(4) 0.020(4) 0.006(4)
C32 0.047(4) 0.039(4) 0.051(4) 0.004(3) 0.014(3) 0.007(3)
N2 0.051(4) 0.079(5) 0.068(5) -0.020(4) 0.001(4) 0.005(4)
C23 0.070(5) 0.074(6) 0.045(5) 0.007(4) 0.013(4) 0.001(4)
C29 0.047(4) 0.065(5) 0.062(5) 0.006(4) 0.016(4) -0.008(4)
C38 0.053(4) 0.061(5) 0.052(4) 0.000(4) 0.013(4) 0.000(4)
C27 0.047(5) 0.055(5) 0.056(5) -0.004(4) 0.013(4) -0.001(4)
C26 0.043(4) 0.041(4) 0.053(5) 0.004(4) 0.012(3) -0.001(3)
C39 0.074(5) 0.086(6) 0.049(5) -0.002(5) 0.025(4) -0.002(5)
C25 0.082(5) 0.046(5) 0.057(5) -0.004(4) 0.017(4) -0.008(4)
C33 0.056(5) 0.071(6) 0.064(6) -0.012(5) 0.003(5) -0.007(4)
C34 0.068(5) 0.048(5) 0.050(5) -0.010(4) -0.003(4) 0.014(4)
C35 0.076(6) 0.054(5) 0.047(5) 0.006(4) 0.024(4) 0.010(4)
C30 0.061(5) 0.046(4) 0.069(5) 0.016(4) 0.029(4) 0.001(4)
C40 0.082(6) 0.089(7) 0.060(5) -0.024(5) 0.034(5) -0.005(5)
C24 0.085(6) 0.065(6) 0.053(5) -0.011(4) 0.010(4) -0.006(5)
C5 0.071(6) 0.083(7) 0.093(7) 0.008(5) 0.036(5) 0.044(5)
C7 0.054(5) 0.075(6) 0.064(5) -0.004(5) 0.012(4) 0.015(5)
C6 0.072(6) 0.064(6) 0.097(7) -0.014(5) 0.022(5) 0.014(5)

loop_
_atom_type_symbol
_atom_type_description
_atom_type_scat_dispersion_real
_atom_type_scat_dispersion_imag
_atom_type_scat_source
C C 0.0033 0.0016 'International Tables Vol C Tables 4.2.6.8 and 6.1.1.4'
H H 0.0000 0.0000 'International Tables Vol C Tables 4.2.6.8 and 6.1.1.4'
N N 0.0061 0.0033 'International Tables Vol C Tables 4.2.6.8 and 6.1.1.4'

loop_
_geom_angle_atom_site_label_1
_geom_angle_atom_site_label_2
_geom_angle_atom_site_label_3
_geom_angle
C33 N4 C36 110.7(6)
C33 N4 H4 127(4)
C36 N4 H4 123(4)
C35 C36 N4 106.0(6)
C35 C36 C32 132.8(7)
N4 C36 C32 121.2(6)
C23 N1 C26 110.8(6)
C23 N1 H1 126(4)
C26 N1 H1 123(4)
C38 C37 N3 105.6(6)
C38 C37 C32 133.0(6)
N3 C37 C32 120.7(6)
C27 C28 C26 105.7(5)
C27 C28 C29 110.1(5)
C26 C28 C29 109.5(5)
C27 C28 C22 107.8(5)
C26 C28 C22 113.9(5)
C29 C28 C22 109.7(5)
C30 C31 C32 113.0(5)
C30 C31 H31A 109.0
C32 C31 H31A 109.0
C30 C31 H31B 109.0
C32 C31 H31B 109.0
H31A C31 H31B 107.8
C28 C22 C32 117.5(5)
C28 C22 H22A 107.9
C32 C22 H22A 107.9
C28 C22 H22B 107.9
C32 C22 H22B 107.9
H22A C22 H22B 107.2
C40 N3 C37 110.3(7)
C40 N3 H3 122(4)
C37 N3 H3 127(4)
C37 C32 C36 109.1(5)
C37 C32 C31 112.2(5)
C36 C32 C31 107.0(5)
C37 C32 C22 111.7(5)
C36 C32 C22 107.9(5)
C31 C32 C22 108.7(5)
C27 N2 C5 111.9(7)
C27 N2 H2 121(4)
C5 N2 H2 126(4)
C24 C23 N1 107.7(7)
C24 C23 H23 126.1
N1 C23 H23 126.1
C30 C29 C28 112.9(5)
C30 C29 H29A 109.0
C28 C29 H29A 109.0
C30 C29 H29B 109.0
C28 C29 H29B 109.0
H29A C29 H29B 107.8
C37 C38 C39 109.4(7)
C37 C38 H38 125.3
C39 C38 H38 125.3
N2 C27 C7 104.8(6)
N2 C27 C28 121.7(7)
C7 C27 C28 133.5(6)
C25 C26 N1 105.7(6)
C25 C26 C28 134.1(7)
N1 C26 C28 120.0(6)
C40 C39 C38 106.2(7)
C40 C39 H39 126.9
C38 C39 H39 126.9
C26 C25 C24 109.3(7)
C26 C25 H25 125.3
C24 C25 H25 125.3
C34 C33 N4 107.8(7)
C34 C33 H33 126.1
N4 C33 H33 126.1
C33 C34 C35 108.2(6)
C33 C34 H34 125.9
C35 C34 H34 125.9
C36 C35 C34 107.2(6)
C36 C35 H35 126.4
C34 C35 H35 126.4
C31 C30 C29 110.5(5)
C31 C30 H30A 109.5
C29 C30 H30A 109.5
C31 C30 H30B 109.5
C29 C30 H30B 109.5
H30A C30 H30B 108.1
C39 C40 N3 108.6(7)
C39 C40 H40 125.7
N3 C40 H40 125.7
C23 C24 C25 106.4(7)
C23 C24 H24 126.8
C25 C24 H24 126.8
C6 C5 N2 106.8(7)
C6 C5 H5 126.6
N2 C5 H5 126.6
C27 C7 C6 108.9(7)
C27 C7 H7 125.6
C6 C7 H7 125.6
C5 C6 C7 107.6(7)
C5 C6 H6 126.2
C7 C6 H6 126.2

loop_
_geom_bond_atom_site_label_1
_geom_bond_atom_site_label_2
_geom_bond_distance
N4 C33 1.354(8)
N4 C36 1.368(8)
N4 H4 0.85(5)
C36 C35 1.366(8)
C36 C32 1.513(8)
N1 C23 1.360(8)
N1 C26 1.367(8)
N1 H1 0.92(6)
C37 C38 1.354(8)
C37 N3 1.365(8)
C37 C32 1.506(8)
C28 C27 1.503(8)
C28 C26 1.516(8)
C28 C29 1.539(8)
C28 C22 1.544(7)
C31 C30 1.516(8)
C31 C32 1.534(8)
C31 H31A 0.9700
C31 H31B 0.9700
C22 C32 1.555(8)
C22 H22A 0.9700
C22 H22B 0.9700
N3 C40 1.364(8)
N3 H3 0.86(6)
N2 C27 1.343(8)
N2 C5 1.371(9)
N2 H2 0.82(5)
C23 C24 1.358(9)
C23 H23 0.9300
C29 C30 1.522(8)
C29 H29A 0.9700
C29 H29B 0.9700
C38 C39 1.418(8)
C38 H38 0.9300
C27 C7 1.376(9)
C26 C25 1.357(8)
C39 C40 1.335(9)
C39 H39 0.9300
C25 C24 1.410(8)
C25 H25 0.9300
C33 C34 1.324(9)
C33 H33 0.9300
C34 C35 1.421(9)
C34 H34 0.9300
C35 H35 0.9300
C30 H30A 0.9700
C30 H30B 0.9700
C40 H40 0.9300
C24 H24 0.9300
C5 C6 1.337(9)
C5 H5 0.9300
C7 C6 1.399(9)
C7 H7 0.9300
C6 H6 0.9300
